data_4116138
loop_
_publ_author_name
'Paul D. Smith'
'Andrew J. Millar'
'Charles G. Young'
'Amit Ghosh'
'Partha Basu'

_publ_section_title
;
 Detection, Isolation, and Characterization of Intermediates in Oxygen
 Atom Transfer Reactions in Molybdoenzyme Model Systems
;
_journal_name_full 'Journal of the American Chemical Society'
_journal_page_first 9298
_journal_page_last 9299
_journal_paper_doi 10.1021/ja0008362
_journal_volume 122
_journal_year 2000
_chemical_formula_moiety 'C30 H48 B N6 Mo O3 P '
_chemical_formula_sum 'C30 H48 B Mo N6 O3 P'
_chemical_formula_weight 678.47
_space_group_IT_number 19
_symmetry_cell_setting orthorhombic
_symmetry_Int_Tables_number 19
_symmetry_space_group_name_Hall 'P 2ac 2ab'
_symmetry_space_group_name_H-M 'P 21 21 21'
_audit_creation_method 'teXsan v1.8'
_cell_angle_alpha 90
_cell_angle_beta 90
_cell_angle_gamma 90
_cell_formula_units_Z 4
_cell_length_a 14.910(3)
_cell_length_b 24.128(2)
_cell_length_c 10.014(2)
_cell_measurement_reflns_used 25
_cell_measurement_temperature 294.2
_cell_measurement_theta_max 22.1
_cell_measurement_theta_min 20.7
_cell_volume 3602.5(11)
_computing_cell_refinement 'MSC/AFC Diffractometer Control'
_computing_data_collection 'MSC/AFC Diffractometer Control'
_computing_data_reduction 'teXsan (MSC, 1992-1997)'
_computing_publication_material 'teXsan (MSC, 1992-1997)'
_computing_structure_refinement 'teXsan (MSC, 1992-1997)'
_computing_structure_solution 'direct Method'
_diffrn_ambient_temperature 294.2
_diffrn_measurement_device_type 'Rigaku AFC7R'
_diffrn_measurement_method \w-2\q
_diffrn_orient_matrix_UB_11 -0.06691
_diffrn_orient_matrix_UB_12 0.00205
_diffrn_orient_matrix_UB_13 -0.00487
_diffrn_orient_matrix_UB_21 0.00217
_diffrn_orient_matrix_UB_22 0.03947
_diffrn_orient_matrix_UB_23 0.03028
_diffrn_orient_matrix_UB_31 0.00412
_diffrn_orient_matrix_UB_32 0.01247
_diffrn_orient_matrix_UB_33 -0.09503
_diffrn_radiation_detector 'scintillation counter'
_diffrn_radiation_monochromator graphite
_diffrn_radiation_source 'Rigaku rotating anode'
_diffrn_radiation_type 'Mo K\a'
_diffrn_radiation_wavelength 0.7107
_diffrn_reflns_av_R_equivalents 0.00000
_diffrn_reflns_av_sigmaI/netI 0.050
_diffrn_reflns_limit_h_max 20
_diffrn_reflns_limit_h_min 0
_diffrn_reflns_limit_k_max 33
_diffrn_reflns_limit_k_min 0
_diffrn_reflns_limit_l_max 14
_diffrn_reflns_limit_l_min 0
_diffrn_reflns_number 5837
_diffrn_reflns_reduction_process 'Lp corrections applied'
_diffrn_reflns_theta_max 30.00
_diffrn_reflns_theta_min 1.61
_diffrn_standards_decay_% 0.27
_diffrn_standards_interval_count 150
_diffrn_standards_number 3
_exptl_absorpt_coefficient_mu 0.444
_exptl_absorpt_correction_T_max 1.000
_exptl_absorpt_correction_T_min 0.855
_exptl_absorpt_process_details
;
\y scans (North,Phillips & Matthews, 1968)
;
_exptl_crystal_colour green
_exptl_crystal_density_diffrn 1.251
_exptl_crystal_description chunk
_exptl_crystal_F_000 1424.00
_exptl_crystal_size_max 1.00
_exptl_crystal_size_mid 0.60
_exptl_crystal_size_min 0.20
_refine_diff_density_max 0.79
_refine_diff_density_min -0.86
_refine_ls_extinction_method none
_refine_ls_goodness_of_fit_ref 1.657
_refine_ls_hydrogen_treatment noref
_refine_ls_matrix_type full
_refine_ls_number_constraints 0
_refine_ls_number_parameters 379
_refine_ls_number_reflns 4300
_refine_ls_number_restraints 0
_refine_ls_R_factor_gt 0.0388
_refine_ls_shift/su_max 0.1945
_refine_ls_shift/su_mean 0.0000
_refine_ls_structure_factor_coef F
_refine_ls_weighting_details 'w = 1/[\s^2^(Fo) + 0.00022|Fo|^2^]'
_refine_ls_weighting_scheme sigma
_refine_ls_wR_factor_ref 0.0469
_reflns_number_gt 4300
_reflns_number_total 5837
_reflns_threshold_expression I>3.00\s(I)
_cod_data_source_file ja0008362.cif
_cod_data_source_block {HB(C6H9N2)3}MoO(OPh)(OPEt3)
_cod_original_cell_volume 3603(1)
_cod_original_sg_symbol_H-M 'P 21 21 21 '
_cod_original_formula_sum 'C30 H48 B N6 Mo O3 P '
_cod_database_code 4116138

loop_
_symmetry_equiv_pos_as_xyz
'   +x,   +y,   +z'
'1/2-x,   -y,1/2+z'
'1/2+x,1/2-y,   -z'
'   -x,1/2+y,1/2-z'

loop_
_atom_site_label
_atom_site_fract_x
_atom_site_fract_y
_atom_site_fract_z
_atom_site_U_iso_or_equiv
_atom_site_occupancy
_atom_site_adp_type
_atom_site_calc_flag
Mo 0.06234(2) 0.16376(1) 0.13162(4) 0.04362(8) 1.000 Uani d
P 0.0219(1) 0.22772(6) -0.1594(1) 0.0602(4) 1.000 Uani d
O(1) -0.0285(2) 0.1973(1) 0.1902(4) 0.060(1) 1.000 Uani d
O(2) 0.0214(2) 0.1113(1) -0.0148(3) 0.0535(9) 1.000 Uani d
O(3) 0.0833(2) 0.2145(1) -0.0430(3) 0.0536(9) 1.000 Uani d
N(11) 0.2083(2) 0.1203(1) 0.1061(3) 0.0455(9) 1.000 Uani d
N(12) 0.2551(3) 0.1116(2) 0.2210(4) 0.049(1) 1.000 Uani d
N(21) 0.1496(3) 0.2156(2) 0.2596(4) 0.049(1) 1.000 Uani d
N(22) 0.2014(3) 0.1912(2) 0.3559(4) 0.053(1) 1.000 Uani d
N(31) 0.0564(3) 0.1048(2) 0.2930(4) 0.051(1) 1.000 Uani d
N(32) 0.1266(3) 0.0980(2) 0.3779(4) 0.056(1) 1.000 Uani d
C(1) 0.0444(4) 0.1873(3) -0.3033(6) 0.079(2) 1.000 Uani d
C(2) -0.0024(5) 0.2045(3) -0.4317(6) 0.108(2) 1.000 Uani d
C(3) -0.0989(4) 0.2162(2) -0.1240(6) 0.073(2) 1.000 Uani d
C(4) -0.1420(5) 0.2598(3) -0.0438(9) 0.107(3) 1.000 Uani d
C(5) 0.0330(5) 0.2979(3) -0.2034(8) 0.095(2) 1.000 Uani d
C(6) 0.1296(6) 0.3126(4) -0.236(1) 0.133(4) 1.000 Uani d
C(11) 0.3338(3) 0.0881(2) 0.1941(5) 0.055(1) 1.000 Uani d
C(12) 0.3399(3) 0.0812(2) 0.0575(5) 0.058(1) 1.000 Uani d
C(13) 0.2595(3) 0.1010(2) 0.0066(5) 0.048(1) 1.000 Uani d
C(14) 0.2313(3) 0.1017(2) -0.1372(5) 0.064(1) 1.000 Uani d
C(15) 0.2735(4) 0.1469(4) -0.2129(7) 0.113(3) 1.000 Uani d
C(16) 0.2537(7) 0.0452(4) -0.2004(7) 0.135(3) 1.000 Uani d
C(21) 0.2405(4) 0.2302(2) 0.4312(5) 0.068(2) 1.000 Uani d
C(22) 0.2136(4) 0.2813(2) 0.3845(6) 0.071(2) 1.000 Uani d
C(23) 0.1569(3) 0.2706(2) 0.2772(5) 0.059(1) 1.000 Uani d
C(24) 0.1064(4) 0.3122(2) 0.1939(7) 0.082(2) 1.000 Uani d
C(25) 0.0279(6) 0.3345(4) 0.266(1) 0.155(4) 1.000 Uani d
C(26) 0.1671(6) 0.3588(3) 0.144(1) 0.153(3) 1.000 Uani d
C(31) 0.1016(5) 0.0634(3) 0.4750(7) 0.079(2) 1.000 Uani d
C(32) 0.0152(4) 0.0480(3) 0.4599(7) 0.081(2) 1.000 Uani d
C(33) -0.0127(4) 0.0737(2) 0.3399(5) 0.062(2) 1.000 Uani d
C(34) -0.1023(4) 0.0728(2) 0.2769(7) 0.074(2) 1.000 Uani d
C(35) -0.1371(5) 0.0131(3) 0.2664(9) 0.116(3) 1.000 Uani d
C(36) -0.1672(4) 0.1092(3) 0.356(1) 0.113(3) 1.000 Uani d
C(41) 0.0070(3) 0.0566(2) -0.0269(5) 0.055(1) 1.000 Uani d
C(42) 0.0581(4) 0.0165(2) 0.0358(5) 0.062(1) 1.000 Uani d
C(43) 0.0413(4) -0.0390(2) 0.0170(6) 0.074(2) 1.000 Uani d
C(44) -0.0269(5) -0.0562(2) -0.0642(8) 0.095(2) 1.000 Uani d
C(45) -0.0772(5) -0.0177(3) -0.1264(8) 0.106(3) 1.000 Uani d
C(46) -0.0611(4) 0.0391(2) -0.1113(7) 0.085(2) 1.000 Uani d
B 0.2168(4) 0.1282(2) 0.3574(6) 0.057(2) 1.000 Uani d
H(1) 0.1072 0.1888 -0.3192 0.092 1.000 Uiso c
H(2) 0.0273 0.1503 -0.2841 0.092 1.000 Uiso c
H(3) 0.0147 0.1799 -0.5016 0.119 1.000 Uiso c
H(4) 0.0142 0.2411 -0.4543 0.119 1.000 Uiso c
H(5) -0.0656 0.2025 -0.4194 0.119 1.000 Uiso c
H(6) -0.1293 0.2137 -0.2070 0.087 1.000 Uiso c
H(7) -0.1043 0.1822 -0.0773 0.087 1.000 Uiso c
H(8) -0.1131 0.2624 0.0396 0.129 1.000 Uiso c
H(9) -0.1384 0.2939 -0.0902 0.129 1.000 Uiso c
H(10) -0.2034 0.2501 -0.0312 0.129 1.000 Uiso c
H(11) 0.0126 0.3201 -0.1313 0.113 1.000 Uiso c
H(12) -0.0036 0.3048 -0.2799 0.113 1.000 Uiso c
H(13) 0.1324 0.3510 -0.2594 0.164 1.000 Uiso c
H(14) 0.1657 0.3061 -0.1601 0.164 1.000 Uiso c
H(15) 0.1495 0.2909 -0.3087 0.164 1.000 Uiso c
H(16) 0.2577 0.1185 0.4265 0.067 1.000 Uiso c
H(17) 0.3779 0.0777 0.2579 0.065 1.000 Uiso c
H(18) 0.3891 0.0664 0.0086 0.068 1.000 Uiso c
H(19) 0.1682 0.1068 -0.1404 0.076 1.000 Uiso c
H(20) 0.2575 0.1814 -0.1741 0.123 1.000 Uiso c
H(21) 0.3367 0.1425 -0.2106 0.123 1.000 Uiso c
H(22) 0.2532 0.1456 -0.3027 0.123 1.000 Uiso c
H(23) 0.2320 0.0445 -0.2896 0.157 1.000 Uiso c
H(24) 0.3169 0.0402 -0.2008 0.157 1.000 Uiso c
H(25) 0.2263 0.0166 -0.1503 0.157 1.000 Uiso c
H(26) 0.2798 0.2236 0.5041 0.079 1.000 Uiso c
H(27) 0.2307 0.3167 0.4187 0.084 1.000 Uiso c
H(28) 0.0843 0.2930 0.1182 0.092 1.000 Uiso c
H(29) 0.0476 0.3522 0.3456 0.183 1.000 Uiso c
H(30) -0.0024 0.3601 0.2111 0.183 1.000 Uiso c
H(31) -0.0111 0.3047 0.2885 0.183 1.000 Uiso c
H(32) 0.2163 0.3430 0.0961 0.169 1.000 Uiso c
H(33) 0.1878 0.3800 0.2155 0.169 1.000 Uiso c
H(34) 0.1335 0.3816 0.0834 0.169 1.000 Uiso c
H(35) 0.1395 0.0511 0.5452 0.094 1.000 Uiso c
H(36) -0.0193 0.0249 0.5169 0.097 1.000 Uiso c
H(37) -0.0969 0.0873 0.1890 0.087 1.000 Uiso c
H(38) -0.0967 -0.0082 0.2148 0.130 1.000 Uiso c
H(39) -0.1417 -0.0021 0.3537 0.130 1.000 Uiso c
H(40) -0.1945 0.0134 0.2256 0.130 1.000 Uiso c
H(41) -0.1722 0.0956 0.4440 0.124 1.000 Uiso c
H(42) -0.1455 0.1462 0.3569 0.124 1.000 Uiso c
H(43) -0.2245 0.1084 0.3137 0.124 1.000 Uiso c
H(44) 0.1058 0.0274 0.0930 0.074 1.000 Uiso c
H(45) 0.0775 -0.0656 0.0615 0.086 1.000 Uiso c
H(46) -0.0387 -0.0945 -0.0772 0.109 1.000 Uiso c
H(47) -0.1253 -0.0296 -0.1822 0.124 1.000 Uiso c
H(48) -0.0966 0.0655 -0.1588 0.100 1.000 Uiso c

loop_
_atom_site_aniso_label
_atom_site_aniso_U_11
_atom_site_aniso_U_22
_atom_site_aniso_U_33
_atom_site_aniso_U_12
_atom_site_aniso_U_13
_atom_site_aniso_U_23
Mo 0.0422(2) 0.0414(2) 0.0471(2) 0.0043(2) -0.0040(2) 0.0007(2)
P 0.0675(8) 0.0598(7) 0.0522(8) 0.0187(6) -0.0021(6) 0.0042(6)
O(1) 0.056(2) 0.060(2) 0.064(2) 0.015(2) 0.002(2) -0.005(2)
O(2) 0.052(2) 0.046(2) 0.061(2) 0.005(1) -0.010(2) -0.005(1)
O(3) 0.058(2) 0.050(2) 0.052(2) 0.004(1) -0.003(2) 0.004(1)
N(11) 0.044(2) 0.049(2) 0.043(2) 0.005(2) -0.009(2) 0.000(1)
N(12) 0.043(2) 0.057(2) 0.046(2) 0.008(2) -0.005(2) 0.003(2)
N(21) 0.050(2) 0.048(2) 0.050(2) 0.002(2) -0.003(2) -0.005(2)
N(22) 0.054(2) 0.062(2) 0.043(2) 0.000(2) -0.001(2) -0.004(2)
N(31) 0.050(2) 0.049(2) 0.054(2) 0.007(2) 0.001(2) 0.003(2)
N(32) 0.056(2) 0.062(2) 0.049(2) 0.007(2) 0.002(2) 0.011(2)
C(1) 0.068(4) 0.100(4) 0.065(3) 0.023(3) -0.004(3) -0.010(3)
C(2) 0.083(5) 0.158(7) 0.057(3) 0.044(4) -0.009(3) -0.015(5)
C(3) 0.066(3) 0.084(3) 0.067(3) 0.013(3) -0.012(3) 0.000(3)
C(4) 0.083(5) 0.108(5) 0.126(7) 0.027(5) 0.007(5) 0.001(4)
C(5) 0.110(5) 0.073(4) 0.098(5) 0.009(4) -0.008(4) 0.023(4)
C(6) 0.126(7) 0.129(7) 0.145(8) -0.039(6) 0.002(6) 0.052(6)
C(11) 0.044(3) 0.056(3) 0.062(3) 0.008(2) -0.011(2) 0.003(2)
C(12) 0.046(3) 0.064(3) 0.061(3) 0.014(2) -0.002(2) -0.002(2)
C(13) 0.047(2) 0.048(2) 0.048(2) 0.002(2) -0.001(2) -0.002(2)
C(14) 0.059(3) 0.077(3) 0.054(3) 0.010(3) -0.002(3) -0.001(2)
C(15) 0.070(4) 0.170(8) 0.067(4) 0.008(5) -0.003(3) 0.029(5)
C(16) 0.171(8) 0.137(6) 0.083(5) 0.077(5) -0.049(5) -0.053(6)
C(21) 0.063(3) 0.084(4) 0.052(3) -0.013(3) -0.003(2) -0.015(3)
C(22) 0.065(3) 0.068(3) 0.078(4) -0.007(3) -0.001(3) -0.022(3)
C(23) 0.055(3) 0.055(3) 0.065(3) -0.003(2) 0.007(3) -0.010(2)
C(24) 0.073(4) 0.047(3) 0.112(5) 0.003(3) -0.011(4) -0.011(3)
C(25) 0.119(6) 0.124(6) 0.21(1) 0.068(8) -0.029(7) -0.033(6)
C(26) 0.133(7) 0.065(4) 0.22(1) -0.002(6) -0.025(9) 0.041(4)
C(31) 0.082(4) 0.081(4) 0.072(4) 0.014(3) 0.001(4) 0.028(3)
C(32) 0.073(4) 0.080(4) 0.090(4) -0.001(4) 0.020(4) 0.038(3)
C(33) 0.059(3) 0.054(3) 0.073(4) -0.001(3) 0.014(3) 0.009(2)
C(34) 0.048(3) 0.076(4) 0.092(4) 0.000(3) 0.009(3) 0.004(3)
C(35) 0.076(4) 0.085(4) 0.164(8) -0.022(5) 0.021(5) -0.014(4)
C(36) 0.058(3) 0.093(4) 0.162(7) 0.011(6) 0.020(5) -0.007(3)
C(41) 0.050(3) 0.053(2) 0.061(3) -0.001(2) -0.006(2) -0.008(2)
C(42) 0.057(3) 0.052(2) 0.075(3) -0.001(2) -0.004(3) -0.002(2)
C(43) 0.076(4) 0.049(3) 0.091(4) -0.001(3) 0.009(3) -0.006(3)
C(44) 0.105(5) 0.056(3) 0.113(5) -0.019(4) 0.005(5) -0.016(3)
C(45) 0.102(5) 0.089(4) 0.125(6) -0.024(5) -0.040(5) -0.029(4)
C(46) 0.077(4) 0.074(3) 0.101(5) -0.002(3) -0.031(4) -0.008(3)
B 0.055(3) 0.065(3) 0.048(3) 0.007(3) -0.008(3) 0.002(2)

loop_
_atom_type_symbol
_atom_type_oxidation_number
_atom_type_number_in_cell
_atom_type_scat_dispersion_real
_atom_type_scat_dispersion_imag
_atom_type_scat_source
Mo 0 4 -1.683 0.686
;International Tables for Crystallography

(1992, Vol. C, Tables 4.2.6.8 and 6.1.1.1)

;
B 0 4 0.001 0.001
;International Tables for Crystallography

(1992, Vol. C, Tables 4.2.6.8 and 6.1.1.1)

;
O 0 12 0.011 0.006
;International Tables for Crystallography

(1992, Vol. C, Tables 4.2.6.8 and 6.1.1.1)

;
P 0 4 0.102 0.094
;International Tables for Crystallography

(1992, Vol. C, Tables 4.2.6.8 and 6.1.1.1)

;
N 0 24 0.006 0.003
;International Tables for Crystallography

(1992, Vol. C, Tables 4.2.6.8 and 6.1.1.1)

;
H 0 192 0.000 0.000
;International Tables for Crystallography

(1992, Vol. C, Table 6.1.1.2)

;
C 0 120 0.003 0.002
;International Tables for Crystallography

(1992, Vol. C, Tables 4.2.6.8 and 6.1.1.1)

;

loop_
_geom_angle_atom_site_label_1
_geom_angle_atom_site_label_2
_geom_angle_atom_site_label_3
_geom_angle
_geom_angle_publ_flag
O(1) Mo O(2) 108.0(2) yes
O(1) Mo O(3) 97.3(1) yes
O(1) Mo N(11) 164.8(1) yes
O(1) Mo N(21) 90.0(2) yes
O(1) Mo N(31) 91.3(2) yes
O(2) Mo O(3) 79.1(1) yes
O(2) Mo N(11) 85.7(1) yes
O(2) Mo N(21) 161.2(1) yes
O(2) Mo N(31) 96.8(1) yes
O(3) Mo N(11) 91.7(1) yes
O(3) Mo N(21) 93.7(1) yes
O(3) Mo N(31) 171.2(1) yes
N(11) Mo N(21) 77.2(1) yes
N(11) Mo N(31) 80.2(1) yes
N(21) Mo N(31) 87.9(1) yes
O(3) P C(1) 113.2(2) yes
O(3) P C(3) 114.1(2) yes
O(3) P C(5) 109.8(3) yes
C(1) P C(3) 104.9(3) yes
C(1) P C(5) 107.9(3) yes
C(3) P C(5) 106.5(3) yes
Mo O(2) C(41) 136.5(3) yes
Mo O(3) P 130.9(2) yes
Mo N(11) N(12) 115.9(3) yes
Mo N(11) C(13) 137.6(3) yes
N(12) N(11) C(13) 106.5(3) yes
N(11) N(12) C(11) 110.3(4) yes
N(11) N(12) B 121.5(3) yes
C(11) N(12) B 128.3(4) yes
Mo N(21) N(22) 119.9(3) yes
Mo N(21) C(23) 133.0(3) yes
N(22) N(21) C(23) 106.6(4) yes
N(21) N(22) C(21) 110.0(4) yes
N(21) N(22) B 121.0(4) yes
C(21) N(22) B 128.6(5) yes
Mo N(31) N(32) 121.2(3) yes
Mo N(31) C(33) 130.9(3) yes
N(32) N(31) C(33) 107.5(4) yes
N(31) N(32) C(31) 108.5(4) yes
N(31) N(32) B 122.1(4) yes
C(31) N(32) B 129.4(5) yes
P C(1) C(2) 116.8(4) yes
P C(1) H(1) 107.6 no
P C(1) H(2) 107.6 no
C(2) C(1) H(1) 107.5 no
C(2) C(1) H(2) 107.7 no
H(1) C(1) H(2) 109.6 no
C(1) C(2) H(3) 109.7 no
C(1) C(2) H(4) 109.2 no
C(1) C(2) H(5) 109.3 no
H(3) C(2) H(4) 109.7 no
H(3) C(2) H(5) 109.8 no
H(4) C(2) H(5) 109.2 no
P C(3) C(4) 114.9(5) yes
P C(3) H(6) 107.8 no
P C(3) H(7) 107.9 no
C(4) C(3) H(6) 108.3 no
C(4) C(3) H(7) 108.2 no
H(6) C(3) H(7) 109.7 no
C(3) C(4) H(8) 109.3 no
C(3) C(4) H(9) 109.2 no
C(3) C(4) H(10) 108.3 no
H(8) C(4) H(9) 110.7 no
H(8) C(4) H(10) 109.8 no
H(9) C(4) H(10) 109.5 no
P C(5) C(6) 111.7(5) yes
P C(5) H(11) 108.3 no
P C(5) H(12) 108.7 no
C(6) C(5) H(11) 109.1 no
C(6) C(5) H(12) 109.7 no
H(11) C(5) H(12) 109.2 no
C(5) C(6) H(13) 109.0 no
C(5) C(6) H(14) 109.5 no
C(5) C(6) H(15) 108.7 no
H(13) C(6) H(14) 110.3 no
H(13) C(6) H(15) 109.4 no
H(14) C(6) H(15) 109.8 no
N(12) C(11) C(12) 108.1(5) yes
N(12) C(11) H(16) 125.9 no
C(12) C(11) H(16) 125.9 no
C(11) C(12) C(13) 105.3(5) yes
C(11) C(12) H(17) 127.4 no
C(13) C(12) H(17) 127.3 no
N(11) C(13) C(12) 109.8(4) yes
N(11) C(13) C(14) 123.4(4) yes
C(12) C(13) C(14) 126.8(4) yes
C(13) C(14) C(15) 112.6(5) yes
C(13) C(14) C(16) 108.9(5) yes
C(13) C(14) H(18) 108.2 no
C(15) C(14) C(16) 110.6(6) yes
C(15) C(14) H(18) 108.2 no
C(16) C(14) H(18) 108.3 no
C(14) C(15) H(19) 109.2 no
C(14) C(15) H(20) 109.1 no
C(14) C(15) H(21) 109.4 no
H(19) C(15) H(20) 109.6 no
H(19) C(15) H(21) 109.8 no
H(20) C(15) H(21) 109.7 no
C(14) C(16) H(22) 109.5 no
C(14) C(16) H(23) 109.3 no
C(14) C(16) H(24) 109.3 no
H(22) C(16) H(23) 109.6 no
H(22) C(16) H(24) 109.7 no
H(23) C(16) H(24) 109.4 no
N(22) C(21) C(22) 108.1(5) yes
N(22) C(21) H(25) 125.9 no
C(22) C(21) H(25) 126.1 no
C(21) C(22) C(23) 105.8(4) yes
C(21) C(22) H(26) 126.9 no
C(23) C(22) H(26) 127.3 no
N(21) C(23) C(22) 109.6(5) yes
N(21) C(23) C(24) 123.1(5) yes
C(22) C(23) C(24) 127.3(5) yes
C(23) C(24) C(26) 111.5(7) yes
C(23) C(24) C(26) 112.1(5) yes
C(23) C(24) H(27) 106.9 no
C(26) C(24) C(26) 111.4(6) yes
C(26) C(24) H(27) 107.0 no
C(26) C(24) H(27) 107.7 no
C(24) C(26) H(28) 109.2 no
C(24) C(26) H(29) 109.3 no
C(24) C(26) H(30) 109.0 no
H(28) C(26) H(29) 110.0 no
H(28) C(26) H(30) 109.4 no
H(29) C(26) H(30) 109.8 no
C(24) C(26) H(31) 109.1 no
C(24) C(26) H(32) 108.7 no
C(24) C(26) H(33) 110.3 no
H(31) C(26) H(32) 108.4 no
H(31) C(26) H(33) 110.4 no
H(32) C(26) H(33) 109.9 no
N(32) C(31) C(32) 110.9(6) yes
N(32) C(31) H(34) 124.7 no
C(32) C(31) H(34) 124.4 no
C(31) C(32) C(33) 104.8(5) yes
C(31) C(32) H(35) 127.7 no
C(33) C(32) H(35) 127.6 no
N(31) C(33) C(32) 108.2(5) yes
N(31) C(33) C(34) 123.1(5) yes
C(32) C(33) C(34) 128.4(5) yes
C(33) C(34) C(35) 110.3(5) yes
C(33) C(34) C(36) 110.0(5) yes
C(33) C(34) H(36) 108.2 no
C(35) C(34) C(36) 111.1(5) yes
C(35) C(34) H(36) 108.1 no
C(36) C(34) H(36) 109.0 no
C(34) C(35) H(37) 109.1 no
C(34) C(35) H(38) 109.4 no
C(34) C(35) H(39) 108.9 no
H(37) C(35) H(38) 110.0 no
H(37) C(35) H(39) 109.6 no
H(38) C(35) H(39) 109.8 no
C(34) C(36) H(40) 109.1 no
C(34) C(36) H(41) 108.8 no
C(34) C(36) H(42) 109.7 no
H(40) C(36) H(41) 109.1 no
H(40) C(36) H(42) 110.3 no
H(41) C(36) H(42) 109.8 no
O(2) C(41) C(42) 124.0(4) yes
O(2) C(41) C(46) 118.1(5) yes
C(42) C(41) C(46) 117.9(5) yes
C(41) C(42) C(43) 121.2(5) yes
C(41) C(42) H(43) 119.4 no
C(43) C(42) H(43) 119.4 no
C(42) C(43) C(44) 120.9(6) yes
C(42) C(43) H(44) 119.4 no
C(44) C(43) H(44) 119.7 no
C(43) C(44) C(45) 118.8(5) yes
C(43) C(44) H(45) 121.0 no
C(45) C(44) H(45) 120.2 no
C(44) C(45) C(46) 121.9(6) yes
C(44) C(45) H(46) 119.0 no
C(46) C(45) H(46) 119.1 no
C(41) C(46) C(45) 119.3(6) yes
C(41) C(46) H(47) 120.4 no
C(45) C(46) H(47) 120.3 no
N(12) B N(22) 107.7(4) yes
N(12) B N(32) 108.6(4) yes
N(12) B H(48) 110.2 no
N(22) B N(32) 109.8(4) yes
N(22) B H(48) 110.2 no
N(32) B H(48) 110.3 no

loop_
_geom_bond_atom_site_label_1
_geom_bond_atom_site_label_2
_geom_bond_distance
_geom_bond_publ_flag
Mo O(1) 1.684(3) yes
Mo O(2) 2.031(3) yes
Mo O(3) 2.157(3) yes
Mo N(11) 2.430(4) yes
Mo N(21) 2.212(4) yes
Mo N(31) 2.155(4) yes
P O(3) 1.516(3) yes
P C(1) 1.772(6) yes
P C(3) 1.856(6) yes
P C(5) 1.759(6) yes
O(2) C(41) 1.344(5) yes
N(11) N(12) 1.361(5) yes
N(11) C(13) 1.339(5) yes
N(12) C(11) 1.330(6) yes
N(12) B 1.534(7) yes
N(21) N(22) 1.368(5) yes
N(21) C(23) 1.344(6) yes
N(22) C(21) 1.339(6) yes
N(22) B 1.538(7) yes
N(31) N(32) 1.358(5) yes
N(31) C(33) 1.358(6) yes
N(32) C(31) 1.334(7) yes
N(32) B 1.543(7) yes
C(1) C(2) 1.521(8) yes
C(1) H(1) 0.95 no
C(1) H(2) 0.95 no
C(2) H(3) 0.95 no
C(2) H(4) 0.95 no
C(2) H(5) 0.95 no
C(3) C(4) 1.472(9) yes
C(3) H(6) 0.95 no
C(3) H(7) 0.95 no
C(4) H(8) 0.94 no
C(4) H(9) 0.94 no
C(4) H(10) 0.95 no
C(5) C(6) 1.52(1) yes
C(5) H(11) 0.95 no
C(5) H(12) 0.95 no
C(6) H(13) 0.95 no
C(6) H(14) 0.94 no
C(6) H(15) 0.95 no
C(11) C(12) 1.381(7) yes
C(11) H(16) 0.95 no
C(12) C(13) 1.388(7) yes
C(12) H(17) 0.95 no
C(13) C(14) 1.500(7) yes
C(14) C(15) 1.469(9) yes
C(14) C(16) 1.539(9) yes
C(14) H(18) 0.95 no
C(15) H(19) 0.95 no
C(15) H(20) 0.95 no
C(15) H(21) 0.95 no
C(16) H(22) 0.95 no
C(16) H(23) 0.95 no
C(16) H(24) 0.95 no
C(21) C(22) 1.380(7) yes
C(21) H(25) 0.95 no
C(22) C(23) 1.393(7) yes
C(22) H(26) 0.95 no
C(23) C(24) 1.507(8) yes
C(24) C(26) 1.48(1) yes
C(24) C(26) 1.526(9) yes
C(24) H(27) 0.95 no
C(26) H(28) 0.95 no
C(26) H(29) 0.94 no
C(26) H(30) 0.95 no
C(26) H(31) 0.95 no
C(26) H(32) 0.96 no
C(26) H(33) 0.94 no
C(31) C(32) 1.351(9) yes
C(31) H(34) 0.95 no
C(32) C(33) 1.415(8) yes
C(32) H(35) 0.95 no
C(33) C(34) 1.478(7) yes
C(34) C(35) 1.535(8) yes
C(34) C(36) 1.528(8) yes
C(34) H(36) 0.95 no
C(35) H(37) 0.95 no
C(35) H(38) 0.95 no
C(35) H(39) 0.95 no
C(36) H(40) 0.95 no
C(36) H(41) 0.96 no
C(36) H(42) 0.94 no
C(41) C(42) 1.383(7) yes
C(41) C(46) 1.387(7) yes
C(42) C(43) 1.373(6) yes
C(42) H(43) 0.95 no
C(43) C(44) 1.367(9) yes
C(43) H(44) 0.95 no
C(44) C(45) 1.346(9) yes
C(44) H(45) 0.95 no
C(45) C(46) 1.400(8) yes
C(45) H(46) 0.95 no
C(46) H(47) 0.95 no
B H(48) 0.95 no

loop_
_geom_torsion_atom_site_label_1
_geom_torsion_atom_site_label_2
_geom_torsion_atom_site_label_3
_geom_torsion_atom_site_label_4
_geom_torsion
_geom_torsion_publ_flag
Mo O(2) C(41) C(42) -35.7(8) no
Mo O(2) C(41) C(46) 146.9(4) no
Mo O(3) P C(1) -99.7(3) no
Mo O(3) P C(3) 20.2(3) no
Mo O(3) P C(5) 139.6(3) no
Mo N(11) N(12) C(11) -179.5(3) no
Mo N(11) N(12) B 0.4(5) no
Mo N(11) C(13) C(12) 178.8(3) no
Mo N(11) C(13) C(14) -1.0(7) no
Mo N(21) N(22) C(21) -172.8(3) no
Mo N(21) N(22) B 13.7(6) no
Mo N(21) C(23) C(22) 171.3(3) no
Mo N(21) C(23) C(24) -6.4(8) no
Mo N(31) N(32) C(31) 173.8(4) no
Mo N(31) N(32) B -5.1(6) no
Mo N(31) C(33) C(32) -171.3(4) no
Mo N(31) C(33) C(34) 4.0(8) no
P O(3) Mo O(1) -57.5(3) no
P O(3) Mo O(2) 49.5(2) no
P O(3) Mo N(11) 134.8(2) no
P O(3) Mo N(21) -147.9(2) no
P O(3) Mo N(31) 112.3(9) no
O(1) Mo O(2) C(41) -103.4(4) no
O(1) Mo N(11) N(12) 13.3(7) no
O(1) Mo N(11) C(13) -166.9(6) no
O(1) Mo N(21) N(22) 118.6(3) no
O(1) Mo N(21) C(23) -51.5(5) no
O(1) Mo N(31) N(32) -121.5(3) no
O(1) Mo N(31) C(33) 50.5(4) no
O(2) Mo N(11) N(12) -141.4(3) no
O(2) Mo N(11) C(13) 38.4(4) no
O(2) Mo N(21) N(22) -77.6(5) no
O(2) Mo N(21) C(23) 112.3(5) no
O(2) Mo N(31) N(32) 130.2(3) no
O(2) Mo N(31) C(33) -57.8(4) no
O(2) C(41) C(42) C(43) -178.4(5) no
O(2) C(41) C(46) C(45) 179.6(6) no
O(3) Mo O(2) C(41) 162.4(5) no
O(3) Mo N(11) N(12) 139.6(3) no
O(3) Mo N(11) C(13) -40.6(4) no
O(3) Mo N(21) N(22) -144.1(3) no
O(3) Mo N(21) C(23) 45.8(5) no
O(3) Mo N(31) N(32) 69(1) no
O(3) Mo N(31) C(33) -119.4(9) no
O(3) P C(1) C(2) -169.6(5) no
O(3) P C(3) C(4) 77.8(5) no
O(3) P C(5) C(6) 56.5(7) no
N(11) Mo O(2) C(41) 69.9(4) no
N(11) Mo N(21) N(22) -53.2(3) no
N(11) Mo N(21) C(23) 136.7(5) no
N(11) Mo N(31) N(32) 45.7(3) no
N(11) Mo N(31) C(33) -142.3(4) no
N(11) N(12) C(11) C(12) 0.4(6) no
N(11) N(12) B N(22) -60.9(6) no
N(11) N(12) B N(32) 58.0(5) no
N(11) C(13) C(12) C(11) 1.6(6) no
N(11) C(13) C(14) C(15) 101.9(6) no
N(11) C(13) C(14) C(16) -135.1(6) no
N(12) N(11) Mo N(21) 46.2(3) no
N(12) N(11) Mo N(31) -43.8(3) no
N(12) N(11) C(13) C(12) -1.4(5) no
N(12) N(11) C(13) C(14) 178.8(5) no
N(12) C(11) C(12) C(13) -1.2(6) no
N(12) B N(22) N(21) 55.5(6) no
N(12) B N(22) C(21) -116.6(6) no
N(12) B N(32) N(31) -59.4(5) no
N(12) B N(32) C(31) 122.0(6) no
N(21) Mo O(2) C(41) 93.7(6) no
N(21) Mo N(11) C(13) -134.0(5) no
N(21) Mo N(31) N(32) -31.6(3) no
N(21) Mo N(31) C(33) 140.4(4) no
N(21) N(22) C(21) C(22) 0.4(6) no
N(21) N(22) B N(32) -62.6(6) no
N(21) C(23) C(22) C(21) 0.0(6) no
N(21) C(23) C(24) C(26) 101.8(7) no
N(21) C(23) C(24) C(26) -132.6(7) no
N(22) N(21) Mo N(31) 27.3(3) no
N(22) N(21) C(23) C(22) 0.2(6) no
N(22) N(21) C(23) C(24) -177.5(5) no
N(22) C(21) C(22) C(23) -0.2(6) no
N(22) B N(12) C(11) 118.9(5) no
N(22) B N(32) N(31) 58.2(6) no
N(22) B N(32) C(31) -120.5(6) no
N(31) Mo O(2) C(41) -9.7(5) no
N(31) Mo N(11) C(13) 136.0(5) no
N(31) Mo N(21) C(23) -142.8(5) no
N(31) N(32) C(31) C(32) -1.9(7) no
N(31) C(33) C(32) C(31) -2.6(7) no
N(31) C(33) C(34) C(35) 135.6(6) no
N(31) C(33) C(34) C(36) -101.5(6) no
N(32) N(31) C(33) C(32) 1.6(6) no
N(32) N(31) C(33) C(34) 176.9(5) no
N(32) C(31) C(32) C(33) 2.7(8) no
N(32) B N(12) C(11) -122.2(5) no
N(32) B N(22) C(21) 125.3(5) no
C(1) P C(3) C(4) -157.8(5) no
C(1) P C(5) C(6) -67.3(7) no
C(2) C(1) P C(3) 65.4(6) no
C(2) C(1) P C(5) -47.8(6) no
C(3) P C(5) C(6) -179.5(6) no
C(4) C(3) P C(5) -43.5(6) no
C(11) N(12) N(11) C(13) 0.7(5) no
C(11) C(12) C(13) C(14) -178.6(5) no
C(12) C(11) N(12) B -179.5(5) no
C(12) C(13) C(14) C(15) -77.9(7) no
C(12) C(13) C(14) C(16) 45.1(8) no
C(13) N(11) N(12) B -179.5(4) no
C(21) N(22) N(21) C(23) -0.4(5) no
C(21) C(22) C(23) C(24) 177.5(6) no
C(22) C(21) N(22) B 173.2(5) no
C(22) C(23) C(24) C(26) -75.5(8) no
C(22) C(23) C(24) C(26) 50.2(9) no
C(23) N(21) N(22) B -173.8(5) no
C(31) N(32) N(31) C(33) 0.1(6) no
C(31) C(32) C(33) C(34) -177.6(6) no
C(32) C(31) N(32) B 177.0(6) no
C(32) C(33) C(34) C(35) -50.2(9) no
C(32) C(33) C(34) C(36) 72.8(8) no
C(33) N(31) N(32) B -178.8(4) no
C(41) C(42) C(43) C(44) -0.3(9) no
C(41) C(46) C(45) C(44) -2(1) no
C(42) C(41) C(46) C(45) 2.1(9) no
C(42) C(43) C(44) C(45) 0(1) no
C(43) C(42) C(41) C(46) -1.0(8) no
C(43) C(44) C(45) C(46) 1(1) no
